data_1547522
loop_
_publ_author_name
'Wang, Jie'
'Mu, Feng-Rong'
'Jiao, Wei-Hua'
'Huang, Jian'
'Hong, Li-Li'
'Yang, Fan'
'Xu, Ying'
'Wang, Shu-Ping'
'Sun, Fan'
'Lin, Hou-Wen'

_publ_section_title
;
 Meroterpenoids with Protein Tyrosine Phosphatase 1B Inhibitory Activity
 from a Hyrtios sp. Marine Sponge.
;
_journal_issue 9
_journal_name_full 'Journal of natural products'
_journal_page_first 2509
_journal_page_last 2514
_journal_paper_doi 10.1021/acs.jnatprod.7b00435
_journal_volume 80
_journal_year 2017
_chemical_absolute_configuration rmad
_chemical_formula_moiety 'C21 H28 O3'
_chemical_formula_sum 'C21 H28 O3'
_chemical_formula_weight 328.43
_space_group_crystal_system orthorhombic
_space_group_IT_number 19
_space_group_name_Hall 'P 2ac 2ab'
_space_group_name_H-M_alt 'P 21 21 21'
_symmetry_space_group_name_Hall 'P 2ac 2ab'
_symmetry_space_group_name_H-M 'P 21 21 21'
_atom_sites_solution_hydrogens geom
_atom_sites_solution_primary dual
_audit_creation_date 2017-04-06
_audit_creation_method
;
Olex2 1.2
(compiled 2017.01.04 svn.r3372 for OlexSys, GUI svn.r5324)
;
_cell_angle_alpha 90
_cell_angle_beta 90
_cell_angle_gamma 90
_cell_formula_units_Z 8
_cell_length_a 10.02100(10)
_cell_length_b 13.4995(2)
_cell_length_c 26.1852(4)
_cell_measurement_reflns_used 5854
_cell_measurement_temperature 130
_cell_measurement_theta_max 68.428
_cell_measurement_theta_min 3.376
_cell_volume 3542.29(8)
_computing_cell_refinement 'SAINT v7.68A (Bruker, 2009)'
_computing_data_reduction 'SAINT v7.68A (Bruker, 2009)'
_computing_molecular_graphics 'Olex2 (Dolomanov et al., 2009)'
_computing_publication_material 'Olex2 (Dolomanov et al., 2009)'
_computing_structure_refinement 'ShelXL (Sheldrick, 2015)'
_computing_structure_solution 'ShelXT (Sheldrick, 2015)'
_diffrn_ambient_temperature 130
_diffrn_measured_fraction_theta_full 0.993
_diffrn_measured_fraction_theta_max 0.973
_diffrn_measurement_device_type 'Bruker APEX-II CCD'
_diffrn_measurement_method '\f and \w scans'
_diffrn_radiation_monochromator graphite
_diffrn_radiation_type CuK\a
_diffrn_radiation_wavelength 1.54178
_diffrn_reflns_av_R_equivalents 0.0387
_diffrn_reflns_av_unetI/netI 0.0389
_diffrn_reflns_Laue_measured_fraction_full 0.993
_diffrn_reflns_Laue_measured_fraction_max 0.973
_diffrn_reflns_limit_h_max 12
_diffrn_reflns_limit_h_min -12
_diffrn_reflns_limit_k_max 16
_diffrn_reflns_limit_k_min -16
_diffrn_reflns_limit_l_max 30
_diffrn_reflns_limit_l_min -17
_diffrn_reflns_number 19062
_diffrn_reflns_point_group_measured_fraction_full 0.979
_diffrn_reflns_point_group_measured_fraction_max 0.952
_diffrn_reflns_theta_full 67.679
_diffrn_reflns_theta_max 69.811
_diffrn_reflns_theta_min 3.376
_diffrn_standards_number 0
_exptl_absorpt_coefficient_mu 0.636
_exptl_absorpt_correction_T_max 0.7533
_exptl_absorpt_correction_T_min 0.6377
_exptl_absorpt_correction_type multi-scan
_exptl_absorpt_process_details
'SADABS-2008/1 (Bruker,2008) was used for absorption correction. wR2(int) was 0.1019 before and 0.0553 after correction. The Ratio of minimum to maximum transmission is 0.8465. The \l/2 correction factor is 0.0015.'
_exptl_crystal_colour colourless
_exptl_crystal_colour_primary colourless
_exptl_crystal_density_diffrn 1.232
_exptl_crystal_description block
_exptl_crystal_F_000 1424
_exptl_crystal_size_max 0.2
_exptl_crystal_size_mid 0.15
_exptl_crystal_size_min 0.12
_refine_diff_density_max 0.164
_refine_diff_density_min -0.229
_refine_diff_density_rms 0.052
_refine_ls_abs_structure_details
;
 Flack x determined using 2388 quotients [(I+)-(I-)]/[(I+)+(I-)]
 (Parsons, Flack and Wagner, Acta Cryst. B69 (2013) 249-259).
;
_refine_ls_abs_structure_Flack -0.15(9)
_refine_ls_extinction_method none
_refine_ls_goodness_of_fit_ref 1.065
_refine_ls_hydrogen_treatment constr
_refine_ls_matrix_type full
_refine_ls_number_parameters 441
_refine_ls_number_reflns 6378
_refine_ls_number_restraints 0
_refine_ls_restrained_S_all 1.065
_refine_ls_R_factor_all 0.0374
_refine_ls_R_factor_gt 0.0349
_refine_ls_shift/su_max 0.000
_refine_ls_shift/su_mean 0.000
_refine_ls_structure_factor_coef Fsqd
_refine_ls_weighting_details 'w=1/[\s^2^(Fo^2^)+(0.0438P)^2^+0.3016P] where P=(Fo^2^+2Fc^2^)/3'
_refine_ls_weighting_scheme calc
_refine_ls_wR_factor_gt 0.0850
_refine_ls_wR_factor_ref 0.0864
_reflns_Friedel_coverage 0.736
_reflns_Friedel_fraction_full 0.960
_reflns_Friedel_fraction_max 0.924
_reflns_number_gt 6006
_reflns_number_total 6378
_reflns_threshold_expression 'I > 2\s(I)'
_cod_data_source_file np7b00435_si_002.cif
_cod_data_source_block cu_dm16742_0m
_cod_database_code 1547522
_shelx_shelxl_version_number 2016/6
_shelx_space_group_comment
;
The symmetry employed for this shelxl refinement is uniquely defined
by the following loop, which should always be used as a source of
symmetry information in preference to the above space-group names.
They are only intended as comments.
;
_shelx_estimated_absorpt_t_max 0.928
_shelx_estimated_absorpt_t_min 0.883
_olex2_refinement_description
;
1. Fixed Uiso
 At 1.2 times of:
  All C(H) groups, All C(H,H) groups
 At 1.5 times of:
  All C(H,H,H) groups
2.a Ternary CH refined with riding coordinates:
 C10(H10), C10A(H10A)
2.b Secondary CH2 refined with riding coordinates:
 C1(H1A,H1B), C2(H2A,H2B), C3(H3A,H3B), C6(H6A,H6B), C7(H7A,H7B), C15(H15A,
 H15B), C1A(H1AA,H1AB), C2A(H2AA,H2AB), C3A(H3AA,H3AB), C6A(H6AA,H6AB),
 C7A(H7AA,H7AB), C15A(H15C,H15D)
2.c Aromatic/amide H refined with riding coordinates:
 C19(H19), C19A(H19A)
2.d X=CH2 refined with riding coordinates:
 C11(H11A,H11B), C11A(H11C,H11D)
2.e Idealised Me refined as rotating group:
 C13(H13A,H13B,H13C), C14(H14A,H14B,H14C), C12(H12A,H12B,H12C), C21(H21A,H21B,
 H21C), C13A(H13D,H13E,H13F), C14A(H14D,H14E,H14F), C12A(H12D,H12E,H12F),
 C21A(H21D,H21E,H21F)
;
_olex2_submission_special_instructions 'No special instructions were received'

loop_
_space_group_symop_operation_xyz
'x, y, z'
'-x+1/2, -y, z+1/2'
'-x, y+1/2, -z+1/2'
'x+1/2, -y+1/2, -z'

loop_
_atom_site_label
_atom_site_type_symbol
_atom_site_fract_x
_atom_site_fract_y
_atom_site_fract_z
_atom_site_U_iso_or_equiv
_atom_site_adp_type
_atom_site_occupancy
_atom_site_site_symmetry_order
_atom_site_calc_flag
_atom_site_refinement_flags_posn
O1 O 0.44341(15) 0.70558(11) 0.45403(5) 0.0205(3) Uani 1 1 d .
O2 O 0.57574(17) 0.83307(12) 0.47107(6) 0.0274(4) Uani 1 1 d .
O3 O 0.66720(15) 0.51666(11) 0.54365(6) 0.0233(3) Uani 1 1 d .
C1 C 0.3046(2) 0.41090(17) 0.34949(8) 0.0232(5) Uani 1 1 d .
H1A H 0.241948 0.356380 0.352329 0.028 Uiso 1 1 calc R
H1B H 0.253636 0.471766 0.346642 0.028 Uiso 1 1 calc R
C2 C 0.3889(3) 0.39731(18) 0.30159(8) 0.0287(5) Uani 1 1 d .
H2A H 0.445878 0.454710 0.296913 0.034 Uiso 1 1 calc R
H2B H 0.331081 0.391948 0.272023 0.034 Uiso 1 1 calc R
C3 C 0.4751(3) 0.30411(19) 0.30586(9) 0.0332(6) Uani 1 1 d .
H3A H 0.418185 0.246006 0.305097 0.040 Uiso 1 1 calc R
H3B H 0.535029 0.300652 0.276824 0.040 Uiso 1 1 calc R
C4 C 0.5557(3) 0.30415(16) 0.35468(9) 0.0255(5) Uani 1 1 d .
C5 C 0.4749(2) 0.31762(17) 0.40390(8) 0.0224(5) Uani 1 1 d .
C6 C 0.5661(2) 0.33098(17) 0.45045(8) 0.0234(5) Uani 1 1 d .
H6A H 0.617613 0.270963 0.455567 0.028 Uiso 1 1 calc R
H6B H 0.628123 0.384648 0.443881 0.028 Uiso 1 1 calc R
C7 C 0.4876(2) 0.35365(16) 0.49873(8) 0.0236(5) Uani 1 1 d .
H7A H 0.549366 0.359618 0.527072 0.028 Uiso 1 1 calc R
H7B H 0.428591 0.298419 0.505942 0.028 Uiso 1 1 calc R
C8 C 0.4043(2) 0.44861(16) 0.49533(8) 0.0202(5) Uani 1 1 d .
C9 C 0.3126(2) 0.45238(16) 0.44589(8) 0.0194(4) Uani 1 1 d .
C10 C 0.3915(2) 0.41501(16) 0.39779(8) 0.0188(4) Uani 1 1 d .
H10 H 0.457524 0.466856 0.390924 0.023 Uiso 1 1 calc R
C15 C 0.2894(2) 0.56588(16) 0.43838(8) 0.0204(5) Uani 1 1 d .
H15A H 0.281466 0.582753 0.402497 0.024 Uiso 1 1 calc R
H15B H 0.210233 0.588122 0.456333 0.024 Uiso 1 1 calc R
C16 C 0.4126(2) 0.60872(16) 0.46111(7) 0.0187(4) Uani 1 1 d .
C17 C 0.4825(2) 0.54521(16) 0.48979(7) 0.0188(4) Uani 1 1 d .
C18 C 0.5993(2) 0.58234(16) 0.51487(7) 0.0199(5) Uani 1 1 d .
C19 C 0.6338(2) 0.67923(16) 0.50869(8) 0.0209(4) Uani 1 1 d .
H19 H 0.710261 0.702895 0.524686 0.025 Uiso 1 1 calc R
C20 C 0.5558(2) 0.74562(16) 0.47832(8) 0.0208(4) Uani 1 1 d .
C13 C 0.3222(2) 0.45820(18) 0.54503(8) 0.0264(5) Uani 1 1 d .
H13A H 0.381470 0.467881 0.573390 0.040 Uiso 1 1 calc GR
H13B H 0.271158 0.398868 0.550234 0.040 Uiso 1 1 calc GR
H13C H 0.262899 0.513818 0.542336 0.040 Uiso 1 1 calc GR
C14 C 0.1783(2) 0.39899(17) 0.45327(9) 0.0242(5) Uani 1 1 d .
H14A H 0.194214 0.330967 0.462069 0.036 Uiso 1 1 calc GR
H14B H 0.127884 0.402136 0.422148 0.036 Uiso 1 1 calc GR
H14C H 0.129167 0.430557 0.480194 0.036 Uiso 1 1 calc GR
C12 C 0.3910(3) 0.22214(17) 0.41088(9) 0.0284(5) Uani 1 1 d .
H12A H 0.342476 0.225811 0.442434 0.043 Uiso 1 1 calc GR
H12B H 0.449185 0.165651 0.411536 0.043 Uiso 1 1 calc GR
H12C H 0.329398 0.215797 0.382998 0.043 Uiso 1 1 calc GR
C11 C 0.6869(3) 0.29170(18) 0.35340(10) 0.0321(6) Uani 1 1 d .
H11A H 0.730141 0.282848 0.322301 0.039 Uiso 1 1 calc R
H11B H 0.735765 0.291822 0.383605 0.039 Uiso 1 1 calc R
C21 C 0.7855(2) 0.55239(19) 0.56895(10) 0.0313(6) Uani 1 1 d .
H21A H 0.848897 0.574269 0.543894 0.047 Uiso 1 1 calc GR
H21B H 0.823877 0.499982 0.588904 0.047 Uiso 1 1 calc GR
H21C H 0.762443 0.606711 0.590903 0.047 Uiso 1 1 calc GR
O1A O 0.48967(14) 0.67182(11) 0.34093(6) 0.0216(3) Uani 1 1 d .
O2A O 0.30389(15) 0.76054(13) 0.33663(7) 0.0315(4) Uani 1 1 d .
O3A O 0.72545(15) 0.92342(11) 0.34155(6) 0.0226(3) Uani 1 1 d .
C1A C 0.8443(2) 0.49061(17) 0.25820(9) 0.0252(5) Uani 1 1 d .
H1AA H 0.926912 0.456372 0.265950 0.030 Uiso 1 1 calc R
H1AB H 0.772030 0.455692 0.275059 0.030 Uiso 1 1 calc R
C2A C 0.8212(2) 0.49008(18) 0.20081(9) 0.0284(5) Uani 1 1 d .
H2AA H 0.736783 0.521876 0.193092 0.034 Uiso 1 1 calc R
H2AB H 0.817097 0.422303 0.188613 0.034 Uiso 1 1 calc R
C3A C 0.9345(2) 0.54499(19) 0.17378(9) 0.0294(5) Uani 1 1 d .
H3AA H 1.016649 0.507810 0.177728 0.035 Uiso 1 1 calc R
H3AB H 0.914744 0.549248 0.137575 0.035 Uiso 1 1 calc R
C4A C 0.9536(2) 0.64779(17) 0.19487(8) 0.0225(5) Uani 1 1 d .
C5A C 0.9690(2) 0.65507(16) 0.25301(8) 0.0191(5) Uani 1 1 d .
C6A C 0.9602(2) 0.76248(16) 0.27102(8) 0.0217(5) Uani 1 1 d .
H6AA H 1.035234 0.799187 0.257276 0.026 Uiso 1 1 calc R
H6AB H 0.879128 0.791936 0.257609 0.026 Uiso 1 1 calc R
C7A C 0.9602(2) 0.77210(16) 0.32891(8) 0.0226(5) Uani 1 1 d .
H7AA H 0.952660 0.841667 0.337724 0.027 Uiso 1 1 calc R
H7AB H 1.045207 0.748586 0.341829 0.027 Uiso 1 1 calc R
C8A C 0.8484(2) 0.71529(17) 0.35566(8) 0.0199(5) Uani 1 1 d .
C9A C 0.8408(2) 0.60330(16) 0.33804(8) 0.0190(4) Uani 1 1 d .
C10A C 0.8515(2) 0.59693(15) 0.27836(8) 0.0178(4) Uani 1 1 d .
H10A H 0.770365 0.629052 0.265615 0.021 Uiso 1 1 calc R
C15A C 0.6943(2) 0.57466(17) 0.35182(9) 0.0228(5) Uani 1 1 d .
H15C H 0.659679 0.524470 0.328854 0.027 Uiso 1 1 calc R
H15D H 0.687383 0.551160 0.386730 0.027 Uiso 1 1 calc R
C16A C 0.6246(2) 0.67008(16) 0.34501(8) 0.0194(4) Uani 1 1 d .
C17A C 0.7047(2) 0.74936(16) 0.34499(8) 0.0189(4) Uani 1 1 d .
C18A C 0.6436(2) 0.84436(16) 0.34111(7) 0.0189(4) Uani 1 1 d .
C19A C 0.5074(2) 0.84999(17) 0.33706(8) 0.0211(5) Uani 1 1 d .
H19A H 0.467562 0.911842 0.333578 0.025 Uiso 1 1 calc R
C20A C 0.4247(2) 0.76356(17) 0.33803(8) 0.0223(5) Uani 1 1 d .
C13A C 0.8722(2) 0.72503(19) 0.41360(8) 0.0279(5) Uani 1 1 d .
H13D H 0.861747 0.792997 0.423614 0.042 Uiso 1 1 calc GR
H13E H 0.960984 0.703306 0.421647 0.042 Uiso 1 1 calc GR
H13F H 0.808755 0.684848 0.431635 0.042 Uiso 1 1 calc GR
C14A C 0.9386(2) 0.53562(17) 0.36609(9) 0.0265(5) Uani 1 1 d .
H14D H 0.931588 0.469582 0.352750 0.040 Uiso 1 1 calc GR
H14E H 0.917770 0.535169 0.401872 0.040 Uiso 1 1 calc GR
H14F H 1.027921 0.559578 0.361265 0.040 Uiso 1 1 calc GR
C12A C 1.1097(2) 0.61376(17) 0.26546(9) 0.0233(5) Uani 1 1 d .
H12D H 1.129609 0.625318 0.300825 0.035 Uiso 1 1 calc GR
H12E H 1.174894 0.646523 0.244572 0.035 Uiso 1 1 calc GR
H12F H 1.111694 0.543887 0.258696 0.035 Uiso 1 1 calc GR
C11A C 0.9625(2) 0.72481(19) 0.16373(9) 0.0300(5) Uani 1 1 d .
H11C H 0.956899 0.715595 0.128601 0.036 Uiso 1 1 calc R
H11D H 0.974250 0.788114 0.176999 0.036 Uiso 1 1 calc R
C21A C 0.6657(2) 1.01986(16) 0.33950(9) 0.0268(5) Uani 1 1 d .
H21D H 0.604171 1.027194 0.367342 0.040 Uiso 1 1 calc GR
H21E H 0.618938 1.027463 0.307741 0.040 Uiso 1 1 calc GR
H21F H 0.733993 1.069489 0.342035 0.040 Uiso 1 1 calc GR

loop_
_atom_site_aniso_label
_atom_site_aniso_U_11
_atom_site_aniso_U_22
_atom_site_aniso_U_33
_atom_site_aniso_U_23
_atom_site_aniso_U_13
_atom_site_aniso_U_12
O1 0.0227(8) 0.0171(7) 0.0218(7) -0.0008(6) -0.0024(6) 0.0007(6)
O2 0.0335(9) 0.0187(8) 0.0300(8) -0.0003(6) -0.0024(7) -0.0035(7)
O3 0.0235(8) 0.0225(8) 0.0240(7) 0.0029(6) -0.0072(7) -0.0002(7)
C1 0.0229(11) 0.0236(12) 0.0231(11) -0.0022(9) -0.0025(9) -0.0010(9)
C2 0.0324(13) 0.0331(14) 0.0206(11) -0.0032(9) -0.0027(10) -0.0036(11)
C3 0.0421(15) 0.0330(14) 0.0244(11) -0.0070(10) 0.0055(11) 0.0004(12)
C4 0.0333(13) 0.0146(11) 0.0286(11) -0.0037(9) 0.0047(11) 0.0001(10)
C5 0.0255(12) 0.0178(11) 0.0241(11) -0.0005(8) 0.0010(9) -0.0009(10)
C6 0.0238(11) 0.0173(11) 0.0292(11) 0.0022(9) -0.0025(10) 0.0015(9)
C7 0.0294(12) 0.0190(11) 0.0224(10) 0.0030(8) -0.0054(9) -0.0014(10)
C8 0.0234(11) 0.0187(11) 0.0184(10) -0.0008(8) -0.0003(9) -0.0007(9)
C9 0.0199(10) 0.0183(11) 0.0199(10) 0.0009(8) -0.0006(9) -0.0013(9)
C10 0.0196(11) 0.0175(11) 0.0194(10) 0.0007(8) 0.0006(8) -0.0031(9)
C15 0.0184(10) 0.0216(12) 0.0212(11) -0.0009(8) -0.0007(9) 0.0026(9)
C16 0.0209(11) 0.0169(11) 0.0183(10) -0.0027(8) 0.0020(8) 0.0004(9)
C17 0.0210(11) 0.0198(11) 0.0155(9) -0.0012(8) 0.0019(8) 0.0002(9)
C18 0.0206(11) 0.0235(11) 0.0155(10) -0.0003(8) 0.0018(8) 0.0018(9)
C19 0.0188(10) 0.0255(12) 0.0183(10) -0.0020(8) -0.0012(9) -0.0016(10)
C20 0.0216(11) 0.0221(12) 0.0187(9) -0.0033(8) 0.0018(9) 0.0000(10)
C13 0.0282(12) 0.0298(13) 0.0213(10) 0.0011(9) 0.0019(10) -0.0055(11)
C14 0.0214(11) 0.0265(12) 0.0247(11) 0.0008(9) 0.0002(10) -0.0025(10)
C12 0.0347(13) 0.0189(12) 0.0316(12) -0.0007(9) 0.0001(11) -0.0019(11)
C11 0.0361(14) 0.0240(13) 0.0362(13) 0.0001(10) 0.0097(11) 0.0069(11)
C21 0.0267(12) 0.0303(14) 0.0369(13) 0.0038(11) -0.0122(11) -0.0025(11)
O1A 0.0159(7) 0.0228(8) 0.0261(7) -0.0006(6) 0.0012(6) 0.0003(6)
O2A 0.0168(8) 0.0321(10) 0.0456(10) -0.0034(8) -0.0037(7) 0.0019(7)
O3A 0.0218(7) 0.0169(8) 0.0291(8) -0.0028(6) 0.0019(7) -0.0001(6)
C1A 0.0225(12) 0.0181(11) 0.0352(12) -0.0026(9) 0.0014(10) -0.0025(10)
C2A 0.0236(11) 0.0266(13) 0.0351(12) -0.0123(10) 0.0006(10) -0.0019(10)
C3A 0.0264(12) 0.0340(14) 0.0278(12) -0.0095(10) 0.0018(10) -0.0013(11)
C4A 0.0150(10) 0.0266(12) 0.0258(11) -0.0030(9) 0.0024(9) 0.0006(9)
C5A 0.0173(11) 0.0169(11) 0.0230(10) -0.0004(8) 0.0016(8) -0.0009(9)
C6A 0.0182(10) 0.0176(11) 0.0295(11) 0.0003(8) 0.0046(9) -0.0015(9)
C7A 0.0172(10) 0.0201(11) 0.0307(11) -0.0061(9) 0.0012(9) -0.0016(9)
C8A 0.0158(10) 0.0215(11) 0.0224(10) -0.0026(8) 0.0008(9) 0.0011(9)
C9A 0.0170(10) 0.0181(11) 0.0219(10) 0.0027(8) 0.0010(9) 0.0005(9)
C10A 0.0154(10) 0.0144(11) 0.0234(10) -0.0010(8) 0.0010(9) 0.0007(8)
C15A 0.0219(11) 0.0205(12) 0.0261(11) 0.0015(9) 0.0045(9) -0.0004(9)
C16A 0.0163(10) 0.0232(11) 0.0188(10) -0.0017(8) 0.0012(8) -0.0010(9)
C17A 0.0192(11) 0.0205(11) 0.0169(9) -0.0034(8) 0.0020(8) 0.0000(9)
C18A 0.0214(10) 0.0207(11) 0.0146(9) -0.0028(8) 0.0025(8) -0.0015(9)
C19A 0.0210(11) 0.0212(11) 0.0211(10) -0.0010(8) 0.0007(9) 0.0051(9)
C20A 0.0195(11) 0.0250(12) 0.0225(10) -0.0016(9) -0.0010(9) 0.0033(9)
C13A 0.0225(11) 0.0363(14) 0.0247(11) -0.0062(10) -0.0019(10) 0.0034(11)
C14A 0.0253(12) 0.0249(12) 0.0293(12) 0.0056(9) 0.0007(10) 0.0058(10)
C12A 0.0181(11) 0.0238(12) 0.0279(11) -0.0034(9) 0.0018(9) 0.0001(9)
C11A 0.0269(12) 0.0365(14) 0.0267(11) 0.0023(10) 0.0004(10) 0.0029(11)
C21A 0.0302(12) 0.0177(11) 0.0324(12) -0.0014(9) -0.0004(10) 0.0020(10)

loop_
_atom_type_symbol
_atom_type_description
_atom_type_scat_dispersion_real
_atom_type_scat_dispersion_imag
_atom_type_scat_source
C C 0.0181 0.0091 'International Tables Vol C Tables 4.2.6.8 and 6.1.1.4'
H H 0.0000 0.0000 'International Tables Vol C Tables 4.2.6.8 and 6.1.1.4'
O O 0.0492 0.0322 'International Tables Vol C Tables 4.2.6.8 and 6.1.1.4'

loop_
_geom_angle_atom_site_label_1
_geom_angle_atom_site_label_2
_geom_angle_atom_site_label_3
_geom_angle
C16 O1 C20 119.51(17)
C18 O3 C21 116.88(18)
H1A C1 H1B 108.0
C2 C1 H1A 109.3
C2 C1 H1B 109.3
C2 C1 C10 111.55(19)
C10 C1 H1A 109.3
C10 C1 H1B 109.3
C1 C2 H2A 109.5
C1 C2 H2B 109.5
C1 C2 C3 110.6(2)
H2A C2 H2B 108.1
C3 C2 H2A 109.5
C3 C2 H2B 109.5
C2 C3 H3A 109.4
C2 C3 H3B 109.4
H3A C3 H3B 108.0
C4 C3 C2 111.28(19)
C4 C3 H3A 109.4
C4 C3 H3B 109.4
C3 C4 C5 115.4(2)
C11 C4 C3 120.6(2)
C11 C4 C5 124.1(2)
C4 C5 C6 111.55(19)
C4 C5 C10 107.20(17)
C4 C5 C12 106.68(18)
C6 C5 C10 107.49(17)
C6 C5 C12 109.10(18)
C12 C5 C10 114.87(19)
C5 C6 H6A 109.2
C5 C6 H6B 109.2
H6A C6 H6B 107.9
C7 C6 C5 112.09(19)
C7 C6 H6A 109.2
C7 C6 H6B 109.2
C6 C7 H7A 108.8
C6 C7 H7B 108.8
C6 C7 C8 113.71(18)
H7A C7 H7B 107.7
C8 C7 H7A 108.8
C8 C7 H7B 108.8
C7 C8 C9 112.90(17)
C7 C8 C13 108.14(18)
C17 C8 C7 116.10(18)
C17 C8 C9 101.06(16)
C17 C8 C13 106.36(17)
C13 C8 C9 112.08(18)
C10 C9 C8 110.65(17)
C15 C9 C8 102.72(17)
C15 C9 C10 106.81(16)
C14 C9 C8 112.85(17)
C14 C9 C10 112.97(17)
C14 C9 C15 110.18(18)
C1 C10 C5 110.88(18)
C1 C10 C9 112.75(18)
C1 C10 H10 104.9
C5 C10 C9 117.15(17)
C5 C10 H10 104.9
C9 C10 H10 104.9
C9 C15 H15A 111.4
C9 C15 H15B 111.4
H15A C15 H15B 109.2
C16 C15 C9 101.97(17)
C16 C15 H15A 111.4
C16 C15 H15B 111.4
O1 C16 C15 120.60(19)
C17 C16 O1 125.1(2)
C17 C16 C15 114.22(19)
C16 C17 C8 109.34(19)
C16 C17 C18 117.5(2)
C18 C17 C8 132.39(19)
O3 C18 C17 116.00(19)
O3 C18 C19 124.7(2)
C19 C18 C17 119.3(2)
C18 C19 H19 119.0
C18 C19 C20 121.9(2)
C20 C19 H19 119.0
O1 C20 C19 116.71(19)
O2 C20 O1 115.88(19)
O2 C20 C19 127.4(2)
C8 C13 H13A 109.5
C8 C13 H13B 109.5
C8 C13 H13C 109.5
H13A C13 H13B 109.5
H13A C13 H13C 109.5
H13B C13 H13C 109.5
C9 C14 H14A 109.5
C9 C14 H14B 109.5
C9 C14 H14C 109.5
H14A C14 H14B 109.5
H14A C14 H14C 109.5
H14B C14 H14C 109.5
C5 C12 H12A 109.5
C5 C12 H12B 109.5
C5 C12 H12C 109.5
H12A C12 H12B 109.5
H12A C12 H12C 109.5
H12B C12 H12C 109.5
C4 C11 H11A 120.0
C4 C11 H11B 120.0
H11A C11 H11B 120.0
O3 C21 H21A 109.5
O3 C21 H21B 109.5
O3 C21 H21C 109.5
H21A C21 H21B 109.5
H21A C21 H21C 109.5
H21B C21 H21C 109.5
C16A O1A C20A 118.88(18)
C18A O3A C21A 117.70(17)
H1AA C1A H1AB 108.1
C2A C1A H1AA 109.5
C2A C1A H1AB 109.5
C2A C1A C10A 110.63(19)
C10A C1A H1AA 109.5
C10A C1A H1AB 109.5
C1A C2A H2AA 109.7
C1A C2A H2AB 109.7
C1A C2A C3A 110.0(2)
H2AA C2A H2AB 108.2
C3A C2A H2AA 109.7
C3A C2A H2AB 109.7
C2A C3A H3AA 109.3
C2A C3A H3AB 109.3
H3AA C3A H3AB 107.9
C4A C3A C2A 111.79(19)
C4A C3A H3AA 109.3
C4A C3A H3AB 109.3
C3A C4A C5A 115.85(19)
C11A C4A C3A 120.4(2)
C11A C4A C5A 123.7(2)
C4A C5A C10A 108.29(17)
C4A C5A C12A 106.09(18)
C6A C5A C4A 111.20(18)
C6A C5A C10A 107.59(17)
C6A C5A C12A 109.20(18)
C12A C5A C10A 114.52(17)
C5A C6A H6AA 109.0
C5A C6A H6AB 109.0
H6AA C6A H6AB 107.8
C7A C6A C5A 112.88(18)
C7A C6A H6AA 109.0
C7A C6A H6AB 109.0
C6A C7A H7AA 108.6
C6A C7A H7AB 108.6
C6A C7A C8A 114.45(18)
H7AA C7A H7AB 107.6
C8A C7A H7AA 108.6
C8A C7A H7AB 108.6
C7A C8A C9A 112.41(17)
C7A C8A C17A 116.96(18)
C7A C8A C13A 107.16(18)
C17A C8A C9A 100.82(17)
C17A C8A C13A 107.36(17)
C13A C8A C9A 112.08(19)
C10A C9A C8A 109.85(17)
C15A C9A C8A 102.39(17)
C15A C9A C10A 106.33(17)
C14A C9A C8A 113.59(18)
C14A C9A C10A 113.71(18)
C14A C9A C15A 110.14(18)
C1A C10A C5A 111.11(17)
C1A C10A C9A 113.05(18)
C1A C10A H10A 105.0
C5A C10A C9A 116.56(17)
C5A C10A H10A 105.0
C9A C10A H10A 105.0
C9A C15A H15C 111.5
C9A C15A H15D 111.5
H15C C15A H15D 109.3
C16A C15A C9A 101.57(17)
C16A C15A H15C 111.5
C16A C15A H15D 111.5
O1A C16A C15A 119.73(19)
C17A C16A O1A 125.7(2)
C17A C16A C15A 114.51(19)
C16A C17A C8A 108.81(19)
C16A C17A C18A 117.53(19)
C18A C17A C8A 133.24(19)
O3A C18A C17A 116.79(19)
O3A C18A C19A 124.3(2)
C19A C18A C17A 118.9(2)
C18A C19A H19A 119.0
C18A C19A C20A 122.0(2)
C20A C19A H19A 119.0
O1A C20A C19A 116.87(18)
O2A C20A O1A 115.9(2)
O2A C20A C19A 127.3(2)
C8A C13A H13D 109.5
C8A C13A H13E 109.5
C8A C13A H13F 109.5
H13D C13A H13E 109.5
H13D C13A H13F 109.5
H13E C13A H13F 109.5
C9A C14A H14D 109.5
C9A C14A H14E 109.5
C9A C14A H14F 109.5
H14D C14A H14E 109.5
H14D C14A H14F 109.5
H14E C14A H14F 109.5
C5A C12A H12D 109.5
C5A C12A H12E 109.5
C5A C12A H12F 109.5
H12D C12A H12E 109.5
H12D C12A H12F 109.5
H12E C12A H12F 109.5
C4A C11A H11C 120.0
C4A C11A H11D 120.0
H11C C11A H11D 120.0
O3A C21A H21D 109.5
O3A C21A H21E 109.5
O3A C21A H21F 109.5
H21D C21A H21E 109.5
H21D C21A H21F 109.5
H21E C21A H21F 109.5

loop_
_geom_bond_atom_site_label_1
_geom_bond_atom_site_label_2
_geom_bond_distance
O1 C16 1.356(3)
O1 C20 1.402(3)
O2 C20 1.212(3)
O3 C18 1.348(3)
O3 C21 1.441(3)
C1 H1A 0.9700
C1 H1B 0.9700
C1 C2 1.524(3)
C1 C10 1.537(3)
C2 H2A 0.9700
C2 H2B 0.9700
C2 C3 1.530(4)
C3 H3A 0.9700
C3 H3B 0.9700
C3 C4 1.512(3)
C4 C5 1.533(3)
C4 C11 1.326(3)
C5 C6 1.534(3)
C5 C10 1.566(3)
C5 C12 1.550(3)
C6 H6A 0.9700
C6 H6B 0.9700
C6 C7 1.520(3)
C7 H7A 0.9700
C7 H7B 0.9700
C7 C8 1.532(3)
C8 C9 1.588(3)
C8 C17 1.529(3)
C8 C13 1.545(3)
C9 C10 1.570(3)
C9 C15 1.562(3)
C9 C14 1.539(3)
C10 H10 0.9800
C15 H15A 0.9700
C15 H15B 0.9700
C15 C16 1.488(3)
C16 C17 1.338(3)
C17 C18 1.432(3)
C18 C19 1.362(3)
C19 H19 0.9300
C19 C20 1.430(3)
C13 H13A 0.9600
C13 H13B 0.9600
C13 H13C 0.9600
C14 H14A 0.9600
C14 H14B 0.9600
C14 H14C 0.9600
C12 H12A 0.9600
C12 H12B 0.9600
C12 H12C 0.9600
C11 H11A 0.9300
C11 H11B 0.9300
C21 H21A 0.9600
C21 H21B 0.9600
C21 H21C 0.9600
O1A C16A 1.357(3)
O1A C20A 1.401(3)
O2A C20A 1.212(3)
O3A C18A 1.346(3)
O3A C21A 1.434(3)
C1A H1AA 0.9700
C1A H1AB 0.9700
C1A C2A 1.520(3)
C1A C10A 1.531(3)
C2A H2AA 0.9700
C2A H2AB 0.9700
C2A C3A 1.529(3)
C3A H3AA 0.9700
C3A H3AB 0.9700
C3A C4A 1.506(3)
C4A C5A 1.533(3)
C4A C11A 1.324(3)
C5A C6A 1.527(3)
C5A C10A 1.563(3)
C5A C12A 1.551(3)
C6A H6AA 0.9700
C6A H6AB 0.9700
C6A C7A 1.521(3)
C7A H7AA 0.9700
C7A H7AB 0.9700
C7A C8A 1.528(3)
C8A C9A 1.582(3)
C8A C17A 1.537(3)
C8A C13A 1.542(3)
C9A C10A 1.569(3)
C9A C15A 1.561(3)
C9A C14A 1.528(3)
C10A H10A 0.9800
C15A H15C 0.9700
C15A H15D 0.9700
C15A C16A 1.476(3)
C16A C17A 1.338(3)
C17A C18A 1.425(3)
C18A C19A 1.371(3)
C19A H19A 0.9300
C19A C20A 1.432(3)
C13A H13D 0.9600
C13A H13E 0.9600
C13A H13F 0.9600
C14A H14D 0.9600
C14A H14E 0.9600
C14A H14F 0.9600
C12A H12D 0.9600
C12A H12E 0.9600
C12A H12F 0.9600
C11A H11C 0.9300
C11A H11D 0.9300
C21A H21D 0.9600
C21A H21E 0.9600
C21A H21F 0.9600

loop_
_geom_torsion_atom_site_label_1
_geom_torsion_atom_site_label_2
_geom_torsion_atom_site_label_3
_geom_torsion_atom_site_label_4
_geom_torsion
O1 C16 C17 C8 170.73(18)
O1 C16 C17 C18 -0.2(3)
O3 C18 C19 C20 -178.79(19)
C1 C2 C3 C4 -52.8(3)
C2 C1 C10 C5 -59.3(2)
C2 C1 C10 C9 167.14(19)
C2 C3 C4 C5 54.4(3)
C2 C3 C4 C11 -126.5(3)
C3 C4 C5 C6 -172.18(19)
C3 C4 C5 C10 -54.8(3)
C3 C4 C5 C12 68.8(2)
C4 C5 C6 C7 174.85(18)
C4 C5 C10 C1 55.8(2)
C4 C5 C10 C9 -172.88(18)
C5 C6 C7 C8 -60.1(3)
C6 C5 C10 C1 175.79(18)
C6 C5 C10 C9 -52.8(2)
C6 C7 C8 C9 51.2(3)
C6 C7 C8 C17 -64.8(2)
C6 C7 C8 C13 175.79(19)
C7 C8 C9 C10 -42.7(2)
C7 C8 C9 C15 -156.39(18)
C7 C8 C9 C14 85.0(2)
C7 C8 C17 C16 146.70(19)
C7 C8 C17 C18 -44.2(3)
C8 C9 C10 C1 176.35(18)
C8 C9 C10 C5 45.9(2)
C8 C9 C15 C16 28.4(2)
C8 C17 C18 O3 11.4(3)
C8 C17 C18 C19 -168.3(2)
C9 C8 C17 C16 24.2(2)
C9 C8 C17 C18 -166.7(2)
C9 C15 C16 O1 167.90(17)
C9 C15 C16 C17 -14.9(2)
C10 C1 C2 C3 56.6(3)
C10 C5 C6 C7 57.6(2)
C10 C9 C15 C16 -88.07(19)
C15 C9 C10 C1 -72.6(2)
C15 C9 C10 C5 156.94(18)
C15 C16 C17 C8 -6.3(2)
C15 C16 C17 C18 -177.24(18)
C16 O1 C20 O2 -178.59(18)
C16 O1 C20 C19 1.4(3)
C16 C17 C18 O3 179.71(19)
C16 C17 C18 C19 0.1(3)
C17 C8 C9 C10 82.00(19)
C17 C8 C9 C15 -31.7(2)
C17 C8 C9 C14 -150.30(17)
C17 C18 C19 C20 0.8(3)
C18 C19 C20 O1 -1.5(3)
C18 C19 C20 O2 178.5(2)
C20 O1 C16 C15 176.25(18)
C20 O1 C16 C17 -0.6(3)
C13 C8 C9 C10 -165.11(18)
C13 C8 C9 C15 81.2(2)
C13 C8 C9 C14 -37.4(2)
C13 C8 C17 C16 -93.0(2)
C13 C8 C17 C18 76.1(3)
C14 C9 C10 C1 48.7(2)
C14 C9 C10 C5 -81.8(2)
C14 C9 C15 C16 148.88(17)
C12 C5 C6 C7 -67.5(2)
C12 C5 C10 C1 -62.6(2)
C12 C5 C10 C9 68.8(2)
C11 C4 C5 C6 8.8(3)
C11 C4 C5 C10 126.2(2)
C11 C4 C5 C12 -110.3(3)
C21 O3 C18 C17 179.62(18)
C21 O3 C18 C19 -0.8(3)
O1A C16A C17A C8A 174.51(19)
O1A C16A C17A C18A 1.0(3)
O3A C18A C19A C20A -178.45(19)
C1A C2A C3A C4A -53.9(3)
C2A C1A C10A C5A -60.5(2)
C2A C1A C10A C9A 166.26(19)
C2A C3A C4A C5A 51.9(3)
C2A C3A C4A C11A -131.2(2)
C3A C4A C5A C6A -168.84(19)
C3A C4A C5A C10A -50.8(3)
C3A C4A C5A C12A 72.5(2)
C4A C5A C6A C7A 173.91(18)
C4A C5A C10A C1A 54.0(2)
C4A C5A C10A C9A -174.49(18)
C5A C6A C7A C8A -57.3(3)
C6A C5A C10A C1A 174.33(18)
C6A C5A C10A C9A -54.2(2)
C6A C7A C8A C9A 51.0(2)
C6A C7A C8A C17A -65.0(3)
C6A C7A C8A C13A 174.54(19)
C7A C8A C9A C10A -45.6(2)
C7A C8A C9A C15A -158.22(18)
C7A C8A C9A C14A 83.1(2)
C7A C8A C17A C16A 145.52(19)
C7A C8A C17A C18A -42.4(3)
C8A C9A C10A C1A -179.73(17)
C8A C9A C10A C5A 49.7(2)
C8A C9A C15A C16A 31.2(2)
C8A C17A C18A O3A 7.9(3)
C8A C17A C18A C19A -172.3(2)
C9A C8A C17A C16A 23.3(2)
C9A C8A C17A C18A -164.5(2)
C9A C15A C16A O1A 163.52(18)
C9A C15A C16A C17A -18.4(2)
C10A C1A C2A C3A 59.2(3)
C10A C5A C6A C7A 55.5(2)
C10A C9A C15A C16A -84.1(2)
C15A C9A C10A C1A -69.6(2)
C15A C9A C10A C5A 159.80(17)
C15A C16A C17A C8A -3.4(2)
C15A C16A C17A C18A -176.98(19)
C16A O1A C20A O2A -177.0(2)
C16A O1A C20A C19A 3.0(3)
C16A C17A C18A O3A 179.49(18)
C16A C17A C18A C19A -0.7(3)
C17A C8A C9A C10A 79.76(19)
C17A C8A C9A C15A -32.9(2)
C17A C8A C9A C14A -151.63(18)
C17A C18A C19A C20A 1.7(3)
C18A C19A C20A O1A -2.9(3)
C18A C19A C20A O2A 177.1(2)
C20A O1A C16A C15A 175.63(18)
C20A O1A C16A C17A -2.2(3)
C13A C8A C9A C10A -166.33(18)
C13A C8A C9A C15A 81.0(2)
C13A C8A C9A C14A -37.7(2)
C13A C8A C17A C16A -94.1(2)
C13A C8A C17A C18A 78.0(3)
C14A C9A C10A C1A 51.7(3)
C14A C9A C10A C5A -78.8(2)
C14A C9A C15A C16A 152.28(18)
C12A C5A C6A C7A -69.4(2)
C12A C5A C10A C1A -64.1(2)
C12A C5A C10A C9A 67.4(2)
C11A C4A C5A C6A 14.4(3)
C11A C4A C5A C10A 132.4(2)
C11A C4A C5A C12A -104.3(3)
C21A O3A C18A C17A -177.85(18)
C21A O3A C18A C19A 2.3(3)
